data_7012443
loop_
_publ_author_name
'Tuna, Floriana'
'Hamblin, Jacqueline'
'Jackson, Alexander'
'Clarkson, Guy'
'Alcock, Nathaniel W.'
'Hannon, Michael J.'

_publ_section_title
;
 Metallo-supramolecular libraries: triangles, polymers and
 double-helicates assembled by copper(i) coordination to directly
 linked bis-pyridylimine ligands
;
_journal_issue 11
_journal_name_full 'Dalton Transactions'
_journal_page_first 2141
_journal_paper_doi 10.1039/b211005a
_journal_year 2003
_chemical_formula_sum 'C48.5 H39 Cu2 F12 N8 O P2'
_chemical_formula_weight 1166.90
_chemical_name_systematic
;
?
;
_space_group_IT_number 154
_symmetry_cell_setting trigonal
_symmetry_space_group_name_Hall 'P 32 2"'
_symmetry_space_group_name_H-M 'P 32 2 1'
_atom_sites_solution_hydrogens geom
_atom_sites_solution_primary direct
_atom_sites_solution_secondary difmap
_audit_creation_method SHELXL-97
_cell_angle_alpha 90.00
_cell_angle_beta 90.00
_cell_angle_gamma 120.00
_cell_formula_units_Z 3
_cell_length_a 16.9903(10)
_cell_length_b 16.9903(10)
_cell_length_c 14.7009(15)
_cell_measurement_reflns_used 7468
_cell_measurement_temperature 180(2)
_cell_measurement_theta_max 20
_cell_measurement_theta_min 3
_cell_volume 3675.2(5)
_computing_cell_refinement 'SAINT (Siemens, 1995)'
_computing_data_collection 'SMART (Siemens, 1994)'
_computing_data_reduction 'SAINT (Siemens, 1995)'
_computing_molecular_graphics 'SHELXTL (Sheldrick, 1997)'
_computing_publication_material 'SHELXTL (Sheldrick, 1997)'
_computing_structure_refinement 'SHELXL-97 (Sheldrick, 1997)'
_computing_structure_solution 'SHELXS-97 (Sheldrick, 1990)'
_diffrn_ambient_temperature 180(2)
_diffrn_detector_area_resol_mean 8.192
_diffrn_measured_fraction_theta_full 0.934
_diffrn_measured_fraction_theta_max 0.934
_diffrn_measurement_device_type 'Siemens SMART diffractometer'
_diffrn_measurement_method '\w scans'
_diffrn_radiation_monochromator graphite
_diffrn_radiation_source 'normal-focus sealed tube'
_diffrn_radiation_type MoK\a
_diffrn_radiation_wavelength 0.71073
_diffrn_reflns_av_R_equivalents 0.0581
_diffrn_reflns_av_sigmaI/netI 0.0587
_diffrn_reflns_limit_h_max 22
_diffrn_reflns_limit_h_min -15
_diffrn_reflns_limit_k_max 21
_diffrn_reflns_limit_k_min -22
_diffrn_reflns_limit_l_max 19
_diffrn_reflns_limit_l_min -19
_diffrn_reflns_number 23499
_diffrn_reflns_theta_full 29.18
_diffrn_reflns_theta_max 29.18
_diffrn_reflns_theta_min 1.96
_diffrn_standards_decay_% nil
_exptl_absorpt_coefficient_mu 1.026
_exptl_absorpt_correction_T_max 0.9224
_exptl_absorpt_correction_T_min 0.6725
_exptl_absorpt_correction_type multi-scan
_exptl_absorpt_process_details 'SADABS (Sheldrick, 1996)'
_exptl_crystal_colour purple
_exptl_crystal_density_diffrn 1.582
_exptl_crystal_density_method 'not measured'
_exptl_crystal_description block
_exptl_crystal_F_000 1770
_exptl_crystal_size_max 0.42
_exptl_crystal_size_mid 0.08
_exptl_crystal_size_min 0.08
_refine_diff_density_max 0.556
_refine_diff_density_min -0.492
_refine_diff_density_rms 0.093
_refine_ls_abs_structure_details 'Flack H D (1983), Acta Cryst. A39, 876-881'
_refine_ls_abs_structure_Flack -0.010(16)
_refine_ls_extinction_coef 0.0198(12)
_refine_ls_extinction_expression Fc^*^=kFc[1+0.001xFc^2^\l^3^/sin(2\q)]^-1/4^
_refine_ls_extinction_method SHELXL
_refine_ls_goodness_of_fit_ref 1.065
_refine_ls_hydrogen_treatment mixed
_refine_ls_matrix_type full
_refine_ls_number_parameters 351
_refine_ls_number_reflns 6016
_refine_ls_number_restraints 1
_refine_ls_restrained_S_all 1.065
_refine_ls_R_factor_all 0.0780
_refine_ls_R_factor_gt 0.0487
_refine_ls_shift/su_max 0.000
_refine_ls_shift/su_mean 0.000
_refine_ls_structure_factor_coef Fsqd
_refine_ls_weighting_details 'calc w=1/[\s^2^(Fo^2^)+(0.0697P)^2^+1.0561P] where P=(Fo^2^+2Fc^2^)/3'
_refine_ls_weighting_scheme calc
_refine_ls_wR_factor_gt 0.1145
_refine_ls_wR_factor_ref 0.1328
_reflns_number_gt 4551
_reflns_number_total 6016
_reflns_threshold_expression >2sigma(I)
_cod_data_source_file b211005a.txt
_cod_data_source_block ft10tr
_cod_depositor_comments
;
The following automatic conversions were performed:
'_symmetry_cell_setting' value 'Trigonal' changed to 'trigonal' according
to '/home/saulius/struct/CIF-dictionaries/cif_core.dic' dictionary named
'cif_core.dic' version 2.4.1 from 2010-06-29.

Automatic conversion script
Id: cif_fix_enum 1527 2010-12-29 10:47:43Z saulius 
;
_cod_original_sg_symbol_H-M P3(2)21
_cod_original_formula_sum 'C48.50 H39 Cu2 F12 N8 O P2'
_cod_database_code 7012443

loop_
_symmetry_equiv_pos_as_xyz
'x, y, z'
'-y, x-y, z+2/3'
'-x+y, -x, z+1/3'
'y, x, -z'
'x-y, -y, -z+1/3'
'-x, -x+y, -z+2/3'

loop_
_atom_site_label
_atom_site_type_symbol
_atom_site_fract_x
_atom_site_fract_y
_atom_site_fract_z
_atom_site_U_iso_or_equiv
_atom_site_adp_type
_atom_site_occupancy
_atom_site_symmetry_multiplicity
_atom_site_calc_flag
_atom_site_refinement_flags
_atom_site_disorder_assembly
_atom_site_disorder_group
Cu1 Cu 0.32775(4) 0.0000 0.1667 0.03241(18) Uani 1 2 d S . .
Cu2 Cu 0.58248(4) 0.0000 0.1667 0.0349(2) Uani 1 2 d S . .
N1 N 0.3308(2) 0.0650(2) 0.2768(2) 0.0286(7) Uani 1 1 d . . .
C2 C 0.2578(3) 0.0497(3) 0.3261(3) 0.0351(9) Uani 1 1 d . . .
H2A H 0.1989 0.0071 0.3044 0.042 Uiso 1 1 calc R . .
C3 C 0.2659(3) 0.0945(3) 0.4082(3) 0.0404(10) Uani 1 1 d . . .
H3A H 0.2134 0.0816 0.4425 0.049 Uiso 1 1 calc R . .
C4 C 0.3499(3) 0.1568(3) 0.4381(3) 0.0377(10) Uani 1 1 d . . .
H4A H 0.3567 0.1879 0.4938 0.045 Uiso 1 1 calc R . .
C5 C 0.4260(3) 0.1750(3) 0.3871(3) 0.0326(8) Uani 1 1 d . . .
H5A H 0.4850 0.2195 0.4068 0.039 Uiso 1 1 calc R . .
C6 C 0.4147(3) 0.1273(3) 0.3070(2) 0.0266(8) Uani 1 1 d . . .
C7 C 0.4921(3) 0.1406(3) 0.2500(2) 0.0254(8) Uani 1 1 d . . .
C8 C 0.5862(3) 0.1936(3) 0.2848(3) 0.0286(8) Uani 1 1 d . . .
C9 C 0.6531(3) 0.2672(3) 0.2365(3) 0.0356(10) Uani 1 1 d . . .
H9A H 0.6379 0.2851 0.1810 0.043 Uiso 1 1 calc R . .
C10 C 0.7417(3) 0.3147(3) 0.2684(3) 0.0478(12) Uani 1 1 d . . .
H10A H 0.7866 0.3654 0.2355 0.057 Uiso 1 1 calc R . .
C11 C 0.7644(4) 0.2880(3) 0.3485(3) 0.0488(12) Uani 1 1 d . . .
H11A H 0.8253 0.3196 0.3699 0.059 Uiso 1 1 calc R . .
C12 C 0.6981(3) 0.2150(3) 0.3978(3) 0.0428(11) Uani 1 1 d . . .
H12A H 0.7138 0.1967 0.4527 0.051 Uiso 1 1 calc R . .
C13 C 0.6087(3) 0.1688(3) 0.3666(3) 0.0336(9) Uani 1 1 d . . .
H13A H 0.5630 0.1202 0.4013 0.040 Uiso 1 1 calc R . .
N14 N 0.4718(2) 0.1016(2) 0.1706(2) 0.0252(6) Uani 1 1 d . . .
N15 N 0.5410(2) 0.0966(2) 0.12483(19) 0.0251(6) Uani 1 1 d . . .
C16 C 0.5417(2) 0.1006(3) 0.0360(2) 0.0260(7) Uani 1 1 d . . .
C17 C 0.6079(3) 0.0788(3) -0.0066(2) 0.0264(8) Uani 1 1 d . . .
N18 N 0.6291(2) 0.0242(2) 0.0426(2) 0.0300(7) Uani 1 1 d . . .
C19 C 0.6876(3) 0.0016(3) 0.0065(3) 0.0338(9) Uani 1 1 d . . .
H19A H 0.7019 -0.0373 0.0403 0.041 Uiso 1 1 calc R . .
C20 C 0.7280(3) 0.0321(3) -0.0772(3) 0.0361(9) Uani 1 1 d . . .
H20A H 0.7692 0.0147 -0.1005 0.043 Uiso 1 1 calc R . .
C21 C 0.7073(3) 0.0885(3) -0.1264(3) 0.0362(10) Uani 1 1 d . . .
H21A H 0.7348 0.1111 -0.1840 0.043 Uiso 1 1 calc R . .
C22 C 0.6465(3) 0.1119(3) -0.0915(2) 0.0314(9) Uani 1 1 d . . .
H22A H 0.6311 0.1501 -0.1250 0.038 Uiso 1 1 calc R . .
C23 C 0.4816(3) 0.1190(3) -0.0211(2) 0.0260(8) Uani 1 1 d . . .
C24 C 0.4420(3) 0.0661(3) -0.0989(3) 0.0276(8) Uani 1 1 d . . .
H24A H 0.4595 0.0235 -0.1177 0.033 Uiso 1 1 calc R . .
C25 C 0.3778(3) 0.0751(3) -0.1487(3) 0.0341(9) Uani 1 1 d . . .
H25A H 0.3509 0.0386 -0.2011 0.041 Uiso 1 1 calc R . .
C26 C 0.3530(3) 0.1380(3) -0.1216(3) 0.0356(9) Uani 1 1 d . . .
H26A H 0.3079 0.1433 -0.1547 0.043 Uiso 1 1 calc R . .
C27 C 0.3932(3) 0.1925(3) -0.0472(3) 0.0378(10) Uani 1 1 d . . .
H27A H 0.3775 0.2369 -0.0306 0.045 Uiso 1 1 calc R . .
C28 C 0.4566(3) 0.1831(3) 0.0039(3) 0.0330(9) Uani 1 1 d . . .
H28A H 0.4832 0.2202 0.0559 0.040 Uiso 1 1 calc R . .
P10 P 0.46038(10) 0.46038(10) 0.0000 0.0323(3) Uani 1 2 d S . .
F11 F 0.50850(18) 0.41057(19) 0.04706(17) 0.0418(6) Uani 1 1 d . . .
F12 F 0.3664(2) 0.3664(2) 0.0000 0.0436(9) Uani 1 2 d S . .
F13 F 0.5542(2) 0.5542(2) 0.0000 0.0551(11) Uani 1 2 d S . .
F14 F 0.4363(2) 0.4840(2) 0.09783(16) 0.0479(7) Uani 1 1 d . . .
P20 P 0.86900(13) 0.86900(13) 0.0000 0.0513(5) Uani 1 2 d S . .
F21 F 0.8912(3) 0.8452(3) 0.0973(3) 0.0977(14) Uani 1 1 d . A .
F22A F 0.8996(8) 0.9665(5) 0.0317(5) 0.172(7) Uani 0.849(16) 1 d P A 1
F23A F 0.7690(5) 0.8373(7) 0.0317(5) 0.151(5) Uani 0.849(16) 1 d P A 1
F22B F 0.9557(15) 0.9557(15) 0.0000 0.032(8) Uiso 0.151(16) 2 d SP A 2
F23B F 0.783(2) 0.783(2) 0.0000 0.062(11) Uiso 0.151(16) 2 d SP A 2
F24B F 0.8226(18) 0.9134(18) 0.0517(15) 0.050(9) Uiso 0.151(16) 1 d P A 2
O001 O 1.2001(11) 1.1321(11) 0.0912(10) 0.061(4) Uiso 0.25 1 d PD . .
C001 C 1.1598(13) 1.1539(13) 0.0233(11) 0.047(5) Uiso 0.25 1 d PD . .
O002 O 1.0781(6) 1.0000 0.1667 0.075(4) Uani 0.50 2 d SP . .

loop_
_atom_site_aniso_label
_atom_site_aniso_U_11
_atom_site_aniso_U_22
_atom_site_aniso_U_33
_atom_site_aniso_U_23
_atom_site_aniso_U_13
_atom_site_aniso_U_12
Cu1 0.0336(3) 0.0321(4) 0.0310(3) -0.0089(3) -0.00446(15) 0.01607(19)
Cu2 0.0359(3) 0.0463(5) 0.0260(3) 0.0086(3) 0.00430(16) 0.0232(2)
N1 0.0318(17) 0.0274(16) 0.0268(16) -0.0029(13) 0.0010(14) 0.0150(14)
C2 0.034(2) 0.036(2) 0.036(2) 0.0015(18) 0.0076(18) 0.0183(19)
C3 0.051(3) 0.042(3) 0.036(2) 0.0044(19) 0.014(2) 0.029(2)
C4 0.055(3) 0.043(3) 0.0237(19) -0.0022(17) 0.0049(19) 0.030(2)
C5 0.042(2) 0.030(2) 0.0253(17) -0.0038(15) -0.0002(17) 0.0175(19)
C6 0.031(2) 0.0244(18) 0.0228(17) -0.0014(14) -0.0033(15) 0.0123(16)
C7 0.033(2) 0.0224(18) 0.0200(17) -0.0033(14) -0.0017(15) 0.0132(16)
C8 0.034(2) 0.0262(19) 0.0234(17) -0.0040(15) -0.0001(16) 0.0132(17)
C9 0.035(2) 0.032(2) 0.029(2) 0.0029(17) -0.0012(17) 0.0093(18)
C10 0.038(2) 0.042(3) 0.043(2) 0.004(2) -0.003(2) 0.004(2)
C11 0.037(3) 0.048(3) 0.049(3) -0.004(2) -0.012(2) 0.012(2)
C12 0.038(3) 0.045(3) 0.037(2) -0.004(2) -0.012(2) 0.014(2)
C13 0.035(2) 0.035(2) 0.0270(19) 0.0028(17) -0.0003(17) 0.0148(19)
N14 0.0237(16) 0.0271(16) 0.0220(14) -0.0017(13) 0.0001(13) 0.0107(13)
N15 0.0285(15) 0.0272(17) 0.0193(14) -0.0029(12) 0.0000(12) 0.0136(14)
C16 0.0275(18) 0.0253(19) 0.0213(16) -0.0003(15) 0.0024(14) 0.0103(16)
C17 0.027(2) 0.0290(19) 0.0205(17) -0.0009(15) -0.0002(14) 0.0120(16)
N18 0.0306(17) 0.0363(19) 0.0271(16) 0.0022(14) 0.0020(14) 0.0198(16)
C19 0.031(2) 0.043(2) 0.029(2) 0.0000(17) 0.0039(16) 0.0201(19)
C20 0.033(2) 0.045(2) 0.033(2) -0.0079(18) 0.0035(18) 0.022(2)
C21 0.032(2) 0.045(2) 0.0255(19) -0.0041(18) 0.0022(16) 0.0139(19)
C22 0.032(2) 0.036(2) 0.0228(17) 0.0008(16) 0.0019(16) 0.0149(18)
C23 0.031(2) 0.0263(19) 0.0195(16) 0.0027(15) 0.0025(15) 0.0135(16)
C24 0.032(2) 0.027(2) 0.0242(17) 0.0010(15) 0.0006(15) 0.0154(17)
C25 0.033(2) 0.034(2) 0.0282(19) 0.0031(16) -0.0009(17) 0.0121(19)
C26 0.036(2) 0.041(2) 0.032(2) 0.0080(18) -0.0043(17) 0.020(2)
C27 0.051(3) 0.040(2) 0.033(2) 0.0076(19) 0.006(2) 0.031(2)
C28 0.042(2) 0.030(2) 0.0266(19) -0.0022(17) 0.0027(17) 0.0183(19)
P10 0.0379(6) 0.0379(6) 0.0252(7) 0.0023(3) -0.0023(3) 0.0220(7)
F11 0.0435(14) 0.0543(16) 0.0362(13) 0.0128(12) 0.0025(11) 0.0308(13)
F12 0.0379(14) 0.0379(14) 0.055(2) 0.0006(9) -0.0006(9) 0.0188(17)
F13 0.0462(16) 0.0462(16) 0.060(2) 0.0122(11) -0.0122(11) 0.0137(19)
F14 0.069(2) 0.0621(17) 0.0288(12) -0.0057(12) -0.0056(12) 0.0450(16)
P20 0.0587(9) 0.0587(9) 0.0401(9) 0.0000(4) 0.0000(4) 0.0321(10)
F21 0.128(4) 0.109(3) 0.054(2) 0.021(2) -0.004(2) 0.057(3)
F22A 0.305(18) 0.080(4) 0.151(7) -0.046(5) -0.087(9) 0.111(8)
F23A 0.085(4) 0.244(14) 0.124(5) 0.035(7) 0.044(4) 0.082(7)
O002 0.059(4) 0.112(10) 0.072(7) -0.053(7) -0.026(3) 0.056(5)

loop_
_atom_type_symbol
_atom_type_description
_atom_type_scat_dispersion_real
_atom_type_scat_dispersion_imag
_atom_type_scat_source
C C 0.0033 0.0016 'International Tables Vol C Tables 4.2.6.8 and 6.1.1.4'
H H 0.0000 0.0000 'International Tables Vol C Tables 4.2.6.8 and 6.1.1.4'
N N 0.0061 0.0033 'International Tables Vol C Tables 4.2.6.8 and 6.1.1.4'
F F 0.0171 0.0103 'International Tables Vol C Tables 4.2.6.8 and 6.1.1.4'
P P 0.1023 0.0942 'International Tables Vol C Tables 4.2.6.8 and 6.1.1.4'
O O 0.0106 0.0060 'International Tables Vol C Tables 4.2.6.8 and 6.1.1.4'
Cu Cu 0.3201 1.2651 'International Tables Vol C Tables 4.2.6.8 and 6.1.1.4'

loop_
_geom_angle_atom_site_label_1
_geom_angle_atom_site_label_2
_geom_angle_atom_site_label_3
_geom_angle
_geom_angle_site_symmetry_1
_geom_angle_site_symmetry_3
_geom_angle_publ_flag
N1 Cu1 N1 150.2(2) . 5 ?
N1 Cu1 N14 80.08(13) . . ?
N1 Cu1 N14 123.14(13) 5 . ?
N1 Cu1 N14 123.14(13) . 5 ?
N1 Cu1 N14 80.08(13) 5 5 ?
N14 Cu1 N14 86.69(17) . 5 ?
N18 Cu2 N18 144.95(19) 5 . ?
N18 Cu2 N15 80.05(12) 5 5 ?
N18 Cu2 N15 126.54(12) . 5 ?
N18 Cu2 N15 126.54(12) 5 . ?
N18 Cu2 N15 80.05(12) . . ?
N15 Cu2 N15 90.87(16) 5 . ?
C2 N1 C6 118.8(3) . . ?
C2 N1 Cu1 125.3(3) . . ?
C6 N1 Cu1 115.8(3) . . ?
N1 C2 C3 122.0(4) . . ?
C4 C3 C2 119.0(4) . . ?
C3 C4 C5 119.8(4) . . ?
C6 C5 C4 119.1(4) . . ?
N1 C6 C5 121.3(4) . . ?
N1 C6 C7 116.1(3) . . ?
C5 C6 C7 122.6(4) . . ?
N14 C7 C8 123.5(3) . . ?
N14 C7 C6 116.2(3) . . ?
C8 C7 C6 120.3(3) . . ?
C13 C8 C9 119.3(4) . . ?
C13 C8 C7 119.4(4) . . ?
C9 C8 C7 121.3(3) . . ?
C10 C9 C8 120.8(4) . . ?
C11 C10 C9 119.8(4) . . ?
C10 C11 C12 120.1(4) . . ?
C11 C12 C13 120.0(4) . . ?
C8 C13 C12 120.1(4) . . ?
C7 N14 N15 116.6(3) . . ?
C7 N14 Cu1 109.5(2) . . ?
N15 N14 Cu1 125.9(2) . . ?
C16 N15 N14 117.8(3) . . ?
C16 N15 Cu2 108.9(3) . . ?
N14 N15 Cu2 120.7(2) . . ?
N15 C16 C23 126.2(3) . . ?
N15 C16 C17 113.4(3) . . ?
C23 C16 C17 120.3(3) . . ?
N18 C17 C22 121.4(4) . . ?
N18 C17 C16 115.9(3) . . ?
C22 C17 C16 122.6(4) . . ?
C19 N18 C17 118.2(3) . . ?
C19 N18 Cu2 126.2(3) . . ?
C17 N18 Cu2 115.1(3) . . ?
N18 C19 C20 123.1(4) . . ?
C19 C20 C21 118.6(4) . . ?
C22 C21 C20 119.5(4) . . ?
C21 C22 C17 119.2(4) . . ?
C24 C23 C28 118.5(4) . . ?
C24 C23 C16 119.4(3) . . ?
C28 C23 C16 121.9(3) . . ?
C25 C24 C23 120.8(4) . . ?
C24 C25 C26 119.5(4) . . ?
C27 C26 C25 120.5(4) . . ?
C26 C27 C28 120.5(4) . . ?
C27 C28 C23 120.2(4) . . ?
F13 P10 F12 180.0 . . ?
F13 P10 F11 90.51(11) . . ?
F12 P10 F11 89.49(11) . . ?
F13 P10 F11 90.51(11) . 4 ?
F12 P10 F11 89.49(11) . 4 ?
F11 P10 F11 179.0(2) . 4 ?
F13 P10 F14 90.13(13) . 4 ?
F12 P10 F14 89.87(13) . 4 ?
F11 P10 F14 89.60(13) . 4 ?
F11 P10 F14 90.39(13) 4 4 ?
F13 P10 F14 90.13(13) . . ?
F12 P10 F14 89.87(13) . . ?
F11 P10 F14 90.39(13) . . ?
F11 P10 F14 89.60(13) 4 . ?
F14 P10 F14 179.7(3) 4 . ?
F23B P20 F22B 180.000(5) . . ?
F23B P20 F24B 89.4(10) . 4 ?
F22B P20 F24B 90.6(10) . 4 ?
F23B P20 F24B 89.4(10) . . ?
F22B P20 F24B 90.6(10) . . ?
F24B P20 F24B 179(2) 4 . ?
F23B P20 F22A 135.0(4) . 4 ?
F22B P20 F22A 45.0(4) . 4 ?
F24B P20 F22A 45.7(9) 4 4 ?
F24B P20 F22A 135.5(13) . 4 ?
F23B P20 F22A 135.0(4) . . ?
F22B P20 F22A 45.0(4) . . ?
F24B P20 F22A 135.5(13) 4 . ?
F24B P20 F22A 45.7(9) . . ?
F22A P20 F22A 90.1(9) 4 . ?
F23B P20 F23A 44.7(4) . 4 ?
F22B P20 F23A 135.3(4) . 4 ?
F24B P20 F23A 44.8(9) 4 4 ?
F24B P20 F23A 133.9(13) . 4 ?
F22A P20 F23A 90.2(5) 4 4 ?
F22A P20 F23A 179.6(7) . 4 ?
F23B P20 F23A 44.7(4) . . ?
F22B P20 F23A 135.3(4) . . ?
F24B P20 F23A 133.9(13) 4 . ?
F24B P20 F23A 44.8(9) . . ?
F22A P20 F23A 179.6(7) 4 . ?
F22A P20 F23A 90.2(5) . . ?
F23A P20 F23A 89.5(8) 4 . ?
F23B P20 F21 89.49(19) . 4 ?
F22B P20 F21 90.51(19) . 4 ?
F24B P20 F21 85.7(8) 4 4 ?
F24B P20 F21 94.3(8) . 4 ?
F22A P20 F21 90.4(3) 4 4 ?
F22A P20 F21 90.3(3) . 4 ?
F23A P20 F21 89.9(3) 4 4 ?
F23A P20 F21 89.3(3) . 4 ?
F23B P20 F21 89.49(19) . . ?
F22B P20 F21 90.51(19) . . ?
F24B P20 F21 94.3(8) 4 . ?
F24B P20 F21 85.7(8) . . ?
F22A P20 F21 90.3(3) 4 . ?
F22A P20 F21 90.4(3) . . ?
F23A P20 F21 89.3(3) 4 . ?
F23A P20 F21 89.9(3) . . ?
F21 P20 F21 179.0(4) 4 . ?
C001 C001 O001 151(4) 4 . ?

loop_
_geom_bond_atom_site_label_1
_geom_bond_atom_site_label_2
_geom_bond_distance
_geom_bond_site_symmetry_2
_geom_bond_publ_flag
Cu1 N1 1.946(3) . ?
Cu1 N1 1.946(3) 5 ?
Cu1 N14 2.179(3) . ?
Cu1 N14 2.179(3) 5 ?
Cu2 N18 1.949(3) 5 ?
Cu2 N18 1.949(3) . ?
Cu2 N15 2.174(3) 5 ?
Cu2 N15 2.174(3) . ?
N1 C2 1.344(5) . ?
N1 C6 1.357(5) . ?
C2 C3 1.396(6) . ?
C3 C4 1.357(7) . ?
C4 C5 1.389(6) . ?
C5 C6 1.387(5) . ?
C6 C7 1.480(5) . ?
C7 N14 1.301(5) . ?
C7 C8 1.478(6) . ?
C8 C13 1.390(6) . ?
C8 C9 1.392(6) . ?
C9 C10 1.387(6) . ?
C10 C11 1.384(7) . ?
C11 C12 1.390(7) . ?
C12 C13 1.394(6) . ?
N14 N15 1.393(4) . ?
N15 C16 1.308(4) . ?
C16 C23 1.471(5) . ?
C16 C17 1.487(5) . ?
C17 N18 1.359(5) . ?
C17 C22 1.391(5) . ?
N18 C19 1.341(5) . ?
C19 C20 1.377(5) . ?
C20 C21 1.380(6) . ?
C21 C22 1.377(6) . ?
C23 C24 1.401(5) . ?
C23 C28 1.401(5) . ?
C24 C25 1.385(6) . ?
C25 C26 1.388(6) . ?
C26 C27 1.374(6) . ?
C27 C28 1.386(6) . ?
P10 F13 1.594(4) . ?
P10 F12 1.596(4) . ?
P10 F11 1.598(2) . ?
P10 F11 1.598(2) 4 ?
P10 F14 1.601(2) 4 ?
P10 F14 1.601(2) . ?
P20 F23B 1.45(4) . ?
P20 F22B 1.47(3) . ?
P20 F24B 1.54(2) 4 ?
P20 F24B 1.54(2) . ?
P20 F22A 1.540(6) 4 ?
P20 F22A 1.540(6) . ?
P20 F23A 1.574(6) 4 ?
P20 F23A 1.574(6) . ?
P20 F21 1.582(4) 4 ?
P20 F21 1.582(4) . ?
O001 C001 1.362(16) . ?
C001 C001 0.71(3) 4 ?
